data_4335270
loop_
_publ_author_name
'Yulia Visitaev'
'Israel Goldberg'
'Arkadi Vigalok'

_publ_section_title
;
 Organopalladium Complexes of Oxacalixarenes: Selecting the Lid for the
 Three-Dimensional Scaffold
;
_journal_name_full 'Inorganic Chemistry'
_journal_page_first 6779
_journal_page_last 6781
_journal_paper_doi 10.1021/ic400925y
_journal_volume 52
_journal_year 2013
_chemical_formula_moiety 'C40 H36 N7 O14 Pd, C6 H12 O2, B F4''
_chemical_formula_sum 'C46 H48 B F4 N7 O16 Pd'
_chemical_formula_weight 1148.12
_chemical_name_systematic
; 
 ? 
;
_space_group_IT_number 2
_symmetry_cell_setting triclinic
_symmetry_space_group_name_Hall '-P 1'
_symmetry_space_group_name_H-M 'P -1'
_atom_sites_solution_hydrogens geom
_atom_sites_solution_primary direct
_atom_sites_solution_secondary difmap
_audit_creation_method SHELXL-97
_cell_angle_alpha 85.0065(19)
_cell_angle_beta 86.0740(19)
_cell_angle_gamma 77.4845(11)
_cell_formula_units_Z 2
_cell_length_a 11.2888(3)
_cell_length_b 14.0944(4)
_cell_length_c 16.3583(4)
_cell_measurement_reflns_used 9736
_cell_measurement_temperature 110(2)
_cell_measurement_theta_max 27.04
_cell_measurement_theta_min 2.50
_cell_volume 2527.96(12)
_computing_cell_refinement Denzo
_computing_data_collection 'Collect, Nonius B.V.'
_computing_data_reduction 'Denzo & Scalepack'
_computing_structure_refinement 'SHELXL-97 (Sheldrick, 1997)'
_computing_structure_solution SIR-97
_diffrn_ambient_temperature 110(2)
_diffrn_detector_area_resol_mean 12.8
_diffrn_measured_fraction_theta_full 0.974
_diffrn_measured_fraction_theta_max 0.974
_diffrn_measurement_device_type 'Nonius KappaCCD'
_diffrn_measurement_method '1 deg. \f and \w scans'
_diffrn_radiation_monochromator graphite
_diffrn_radiation_source 'fine-focus sealed tube'
_diffrn_radiation_type MoK\a
_diffrn_radiation_wavelength 0.71073
_diffrn_reflns_av_R_equivalents 0.0540
_diffrn_reflns_av_sigmaI/netI 0.0538
_diffrn_reflns_limit_h_max 14
_diffrn_reflns_limit_h_min 0
_diffrn_reflns_limit_k_max 17
_diffrn_reflns_limit_k_min -17
_diffrn_reflns_limit_l_max 20
_diffrn_reflns_limit_l_min -20
_diffrn_reflns_number 31302
_diffrn_reflns_theta_full 27.04
_diffrn_reflns_theta_max 27.04
_diffrn_reflns_theta_min 2.50
_diffrn_standards_number 0
_exptl_absorpt_coefficient_mu 0.458
_exptl_absorpt_correction_T_max 0.9140
_exptl_absorpt_correction_T_min 0.8941
_exptl_absorpt_correction_type multi-scan
_exptl_absorpt_process_details 'Blessing, 1995'
_exptl_crystal_colour green
_exptl_crystal_density_diffrn 1.508
_exptl_crystal_description prism
_exptl_crystal_F_000 1176
_exptl_crystal_size_max 0.25
_exptl_crystal_size_mid 0.20
_exptl_crystal_size_min 0.20
_refine_diff_density_max 1.054
_refine_diff_density_min -0.846
_refine_diff_density_rms 0.089
_refine_ls_extinction_method none
_refine_ls_goodness_of_fit_ref 1.005
_refine_ls_hydrogen_treatment constr
_refine_ls_matrix_type full
_refine_ls_number_parameters 684
_refine_ls_number_reflns 10811
_refine_ls_number_restraints 0
_refine_ls_restrained_S_all 1.005
_refine_ls_R_factor_all 0.0685
_refine_ls_R_factor_gt 0.0501
_refine_ls_shift/su_max 0.001
_refine_ls_shift/su_mean 0.000
_refine_ls_structure_factor_coef Fsqd
_refine_ls_weighting_details 'calc w=1/[\s^2^(Fo^2^)+(0.0877P)^2^+1.3319P] where P=(Fo^2^+2Fc^2^)/3'
_refine_ls_weighting_scheme calc
_refine_ls_wR_factor_gt 0.1276
_refine_ls_wR_factor_ref 0.1388
_reflns_number_gt 8686
_reflns_number_total 10811
_reflns_threshold_expression >2sigma(I)
_cod_data_source_file ic400925y_si_002_01.cif
_cod_data_source_block ar51
_cod_database_code 4335270

loop_
_symmetry_equiv_pos_as_xyz
'x, y, z'
'-x, -y, -z'

loop_
_atom_site_label
_atom_site_type_symbol
_atom_site_fract_x
_atom_site_fract_y
_atom_site_fract_z
_atom_site_U_iso_or_equiv
_atom_site_adp_type
_atom_site_occupancy
_atom_site_symmetry_multiplicity
_atom_site_calc_flag
_atom_site_refinement_flags
Pd1 Pd 0.31436(2) 0.484730(17) 0.313576(13) 0.02185(9) Uani 1 1 d .
N2 N 0.4519(2) 0.56256(19) 0.29370(15) 0.0221(5) Uani 1 1 d .
C3 C 0.4483(3) 0.6140(3) 0.21003(19) 0.0307(7) Uani 1 1 d .
H3A H 0.5069 0.6566 0.2048 0.046 Uiso 1 1 calc R
H3B H 0.3665 0.6533 0.2017 0.046 Uiso 1 1 calc R
H3C H 0.4692 0.5660 0.1687 0.046 Uiso 1 1 calc R
C4 C 0.5763(3) 0.5022(3) 0.3032(2) 0.0328(8) Uani 1 1 d .
H4A H 0.5978 0.4597 0.2578 0.049 Uiso 1 1 calc R
H4B H 0.5787 0.4622 0.3555 0.049 Uiso 1 1 calc R
H4C H 0.6344 0.5448 0.3028 0.049 Uiso 1 1 calc R
C5 C 0.4289(3) 0.6376(3) 0.3559(2) 0.0327(8) Uani 1 1 d .
H5A H 0.4668 0.6088 0.4077 0.039 Uiso 1 1 calc R
H5B H 0.4662 0.6931 0.3351 0.039 Uiso 1 1 calc R
C6 C 0.2960(3) 0.6729(3) 0.3719(2) 0.0339(8) Uani 1 1 d .
H6A H 0.2591 0.7065 0.3211 0.041 Uiso 1 1 calc R
H6B H 0.2815 0.7200 0.4148 0.041 Uiso 1 1 calc R
N7 N 0.2387(3) 0.5886(2) 0.39950(16) 0.0300(6) Uani 1 1 d .
C8 C 0.2699(4) 0.5509(3) 0.4841(2) 0.0461(10) Uani 1 1 d .
H8A H 0.2475 0.6041 0.5207 0.069 Uiso 1 1 calc R
H8B H 0.3575 0.5240 0.4853 0.069 Uiso 1 1 calc R
H8C H 0.2256 0.4997 0.5023 0.069 Uiso 1 1 calc R
C9 C 0.1055(3) 0.6214(3) 0.3966(3) 0.0512(11) Uani 1 1 d .
H9A H 0.0663 0.5694 0.4212 0.077 Uiso 1 1 calc R
H9B H 0.0835 0.6370 0.3393 0.077 Uiso 1 1 calc R
H9C H 0.0785 0.6795 0.4274 0.077 Uiso 1 1 calc R
N10 N 0.1801(3) 0.4138(2) 0.33497(16) 0.0279(6) Uani 1 1 d .
C11 C 0.1017(3) 0.3749(2) 0.34928(19) 0.0281(7) Uani 1 1 d .
C12 C 0.0060(3) 0.3222(2) 0.36200(19) 0.0258(7) Uani 1 1 d .
C13 C 0.0177(3) 0.2402(2) 0.4177(2) 0.0292(7) Uani 1 1 d .
H13 H 0.0853 0.2224 0.4516 0.035 Uiso 1 1 calc R
C14 C -0.0712(3) 0.1852(3) 0.4228(2) 0.0345(8) Uani 1 1 d .
H14 H -0.0652 0.1298 0.4609 0.041 Uiso 1 1 calc R
C15 C -0.1681(3) 0.2107(3) 0.3725(2) 0.0364(8) Uani 1 1 d .
H15 H -0.2270 0.1714 0.3752 0.044 Uiso 1 1 calc R
C16 C -0.1807(3) 0.2930(3) 0.3181(2) 0.0341(8) Uani 1 1 d .
H16 H -0.2486 0.3102 0.2844 0.041 Uiso 1 1 calc R
C17 C -0.0951(3) 0.3494(3) 0.3128(2) 0.0302(7) Uani 1 1 d .
H17 H -0.1040 0.4065 0.2763 0.036 Uiso 1 1 calc R
C18 C 0.3893(3) 0.3973(2) 0.22462(17) 0.0197(6) Uani 1 1 d .
C19 C 0.3588(3) 0.4246(2) 0.14321(18) 0.0202(6) Uani 1 1 d .
C20 C 0.4210(3) 0.3815(2) 0.07614(17) 0.0231(6) Uani 1 1 d .
H20 H 0.3982 0.4050 0.0220 0.028 Uiso 1 1 calc R
C21 C 0.5180(3) 0.3029(2) 0.08911(18) 0.0225(6) Uani 1 1 d .
C22 C 0.5483(3) 0.2676(2) 0.16947(18) 0.0231(6) Uani 1 1 d .
H22 H 0.6131 0.2132 0.1796 0.028 Uiso 1 1 calc R
C23 C 0.4807(3) 0.3147(2) 0.23332(17) 0.0202(6) Uani 1 1 d .
C24 C 0.5847(3) 0.2575(2) 0.01604(19) 0.0268(7) Uani 1 1 d .
O25 O 0.5531(2) 0.2801(2) -0.05321(14) 0.0398(6) Uani 1 1 d .
O26 O 0.6828(2) 0.19052(17) 0.03510(13) 0.0299(5) Uani 1 1 d .
C27 C 0.7586(4) 0.1524(3) -0.0351(2) 0.0386(8) Uani 1 1 d .
H27A H 0.7806 0.2065 -0.0716 0.046 Uiso 1 1 calc R
H27B H 0.7146 0.1158 -0.0671 0.046 Uiso 1 1 calc R
C28 C 0.8698(4) 0.0869(3) -0.0027(3) 0.0521(11) Uani 1 1 d .
H28A H 0.9129 0.1240 0.0284 0.078 Uiso 1 1 calc R
H28B H 0.9230 0.0596 -0.0486 0.078 Uiso 1 1 calc R
H28C H 0.8468 0.0339 0.0334 0.078 Uiso 1 1 calc R
O29 O 0.5102(2) 0.27691(15) 0.31468(12) 0.0229(5) Uani 1 1 d .
C30 C 0.4445(3) 0.2125(2) 0.34939(18) 0.0218(6) Uani 1 1 d .
C31 C 0.3730(3) 0.1699(2) 0.30466(18) 0.0232(6) Uani 1 1 d .
H31 H 0.3669 0.1881 0.2476 0.028 Uiso 1 1 calc R
C32 C 0.3097(3) 0.1012(2) 0.34049(19) 0.0263(7) Uani 1 1 d .
C33 C 0.3202(3) 0.0746(2) 0.4257(2) 0.0283(7) Uani 1 1 d .
C34 C 0.3931(3) 0.1152(2) 0.4700(2) 0.0300(7) Uani 1 1 d .
H34 H 0.4009 0.0961 0.5268 0.036 Uiso 1 1 calc R
C35 C 0.4549(3) 0.1830(2) 0.43352(18) 0.0256(7) Uani 1 1 d .
N36 N 0.5288(3) 0.2233(2) 0.48567(16) 0.0318(6) Uani 1 1 d .
O37 O 0.5664(3) 0.17473(19) 0.54765(14) 0.0388(6) Uani 1 1 d .
O38 O 0.5486(3) 0.3049(2) 0.46523(15) 0.0459(7) Uani 1 1 d .
N39 N 0.2509(3) 0.0089(2) 0.47130(19) 0.0367(7) Uani 1 1 d .
O40 O 0.2776(3) -0.0173(2) 0.54317(16) 0.0474(7) Uani 1 1 d .
O41 O 0.1718(3) -0.0153(3) 0.4382(2) 0.0631(10) Uani 1 1 d .
O42 O 0.2434(2) 0.05735(17) 0.29607(14) 0.0329(5) Uani 1 1 d .
C43 C 0.2268(3) 0.0929(2) 0.2136(2) 0.0287(7) Uani 1 1 d .
C44 C 0.3078(3) 0.0550(3) 0.1520(2) 0.0348(8) Uani 1 1 d .
H44 H 0.3770 0.0053 0.1645 0.042 Uiso 1 1 calc R
C45 C 0.2869(3) 0.0906(3) 0.0711(2) 0.0367(8) Uani 1 1 d .
H45 H 0.3418 0.0644 0.0281 0.044 Uiso 1 1 calc R
C46 C 0.1862(3) 0.1641(3) 0.0524(2) 0.0308(7) Uani 1 1 d .
H46 H 0.1714 0.1885 -0.0028 0.037 Uiso 1 1 calc R
C47 C 0.1085(3) 0.2005(2) 0.1167(2) 0.0268(7) Uani 1 1 d .
C48 C 0.1247(3) 0.1658(2) 0.1973(2) 0.0273(7) Uani 1 1 d .
H48 H 0.0684 0.1905 0.2401 0.033 Uiso 1 1 calc R
O49 O 0.0066(2) 0.27661(16) 0.09948(14) 0.0270(5) Uani 1 1 d .
C50 C 0.0232(3) 0.3684(2) 0.10370(18) 0.0236(6) Uani 1 1 d .
C51 C -0.0776(3) 0.4467(2) 0.09736(18) 0.0248(7) Uani 1 1 d .
C52 C -0.0659(3) 0.5399(2) 0.10774(18) 0.0263(7) Uani 1 1 d .
H52 H -0.1353 0.5919 0.1051 0.032 Uiso 1 1 calc R
C53 C 0.0463(3) 0.5588(2) 0.12206(17) 0.0240(6) Uani 1 1 d .
C54 C 0.1504(3) 0.4827(2) 0.12359(17) 0.0217(6) Uani 1 1 d .
C55 C 0.1359(3) 0.3881(2) 0.11607(18) 0.0230(6) Uani 1 1 d .
H55 H 0.2048 0.3357 0.1195 0.028 Uiso 1 1 calc R
N56 N -0.1980(2) 0.4319(2) 0.08068(16) 0.0282(6) Uani 1 1 d .
O57 O -0.2049(2) 0.36828(19) 0.03638(15) 0.0364(6) Uani 1 1 d .
O58 O -0.2865(2) 0.4880(2) 0.10953(18) 0.0489(7) Uani 1 1 d .
N59 N 0.0528(3) 0.6588(2) 0.13391(17) 0.0288(6) Uani 1 1 d .
O60 O 0.1283(2) 0.67299(17) 0.17861(16) 0.0367(6) Uani 1 1 d .
O61 O -0.0215(2) 0.72434(17) 0.09890(16) 0.0385(6) Uani 1 1 d .
O62 O 0.25971(19) 0.50465(15) 0.13020(13) 0.0242(5) Uani 1 1 d .
B63 B 0.2030(4) 0.3082(3) 0.5966(3) 0.0379(9) Uani 1 1 d .
F64 F 0.3279(2) 0.3020(2) 0.59079(19) 0.0665(8) Uani 1 1 d .
F65 F 0.1505(2) 0.3644(2) 0.52854(16) 0.0601(7) Uani 1 1 d .
F66 F 0.1795(3) 0.2169(2) 0.59513(18) 0.0675(8) Uani 1 1 d .
F67 F 0.1582(3) 0.3490(3) 0.66791(17) 0.0750(9) Uani 1 1 d .
O68 O 0.2292(3) -0.0644(2) 0.77057(19) 0.0608(9) Uani 1 1 d .
C69 C 0.1665(4) 0.0174(3) 0.7575(2) 0.0465(10) Uani 1 1 d .
C70 C 0.0487(5) 0.0352(4) 0.7157(3) 0.0650(13) Uani 1 1 d .
H70A H 0.0564 0.0717 0.6625 0.098 Uiso 1 1 calc R
H70B H -0.0161 0.0729 0.7501 0.098 Uiso 1 1 calc R
H70C H 0.0287 -0.0274 0.7071 0.098 Uiso 1 1 calc R
C71 C 0.2011(4) 0.1070(3) 0.7850(2) 0.0405(9) Uani 1 1 d .
H71A H 0.1549 0.1242 0.8372 0.049 Uiso 1 1 calc R
H71B H 0.1757 0.1619 0.7435 0.049 Uiso 1 1 calc R
C72 C 0.3354(4) 0.0971(3) 0.7979(2) 0.0395(9) Uani 1 1 d .
O73 O 0.3759(3) 0.0234(2) 0.86200(16) 0.0481(7) Uani 1 1 d .
H73 H 0.3593 -0.0370 0.8473 0.058 Uiso 1 1 d R
C74 C 0.3547(5) 0.1921(3) 0.8288(3) 0.0548(11) Uani 1 1 d .
H74A H 0.3060 0.2053 0.8800 0.082 Uiso 1 1 calc R
H74B H 0.3298 0.2460 0.7873 0.082 Uiso 1 1 calc R
H74C H 0.4408 0.1857 0.8387 0.082 Uiso 1 1 calc R
C75 C 0.4104(4) 0.0768(4) 0.7185(2) 0.0539(11) Uani 1 1 d .
H75A H 0.4965 0.0709 0.7282 0.081 Uiso 1 1 calc R
H75B H 0.3848 0.1306 0.6770 0.081 Uiso 1 1 calc R
H75C H 0.3984 0.0160 0.6990 0.081 Uiso 1 1 calc R

loop_
_atom_site_aniso_label
_atom_site_aniso_U_11
_atom_site_aniso_U_22
_atom_site_aniso_U_33
_atom_site_aniso_U_23
_atom_site_aniso_U_13
_atom_site_aniso_U_12
Pd1 0.02086(14) 0.02533(14) 0.02120(13) -0.00450(9) 0.00046(9) -0.00831(9)
N2 0.0217(13) 0.0235(13) 0.0236(13) -0.0041(10) -0.0018(10) -0.0092(11)
C3 0.037(2) 0.0322(18) 0.0278(16) 0.0005(13) 0.0001(14) -0.0195(15)
C4 0.0235(17) 0.0366(19) 0.0403(19) -0.0043(15) -0.0037(14) -0.0096(15)
C5 0.0344(19) 0.0371(19) 0.0310(17) -0.0105(14) -0.0003(14) -0.0147(16)
C6 0.0326(19) 0.0324(19) 0.0392(19) -0.0117(15) -0.0018(15) -0.0087(15)
N7 0.0225(14) 0.0415(17) 0.0293(14) -0.0108(12) 0.0027(11) -0.0120(12)
C8 0.065(3) 0.050(2) 0.0272(18) -0.0115(16) 0.0065(17) -0.021(2)
C9 0.0228(19) 0.068(3) 0.067(3) -0.041(2) 0.0103(18) -0.0086(19)
N10 0.0309(16) 0.0332(15) 0.0228(13) -0.0066(11) 0.0034(11) -0.0132(13)
C11 0.0276(18) 0.0335(18) 0.0246(16) -0.0060(13) 0.0024(13) -0.0090(15)
C12 0.0241(17) 0.0291(17) 0.0261(15) -0.0064(12) 0.0039(12) -0.0094(13)
C13 0.0268(18) 0.0318(18) 0.0293(17) -0.0051(13) 0.0013(13) -0.0065(14)
C14 0.038(2) 0.0258(17) 0.0394(19) -0.0038(14) 0.0070(15) -0.0097(15)
C15 0.0305(19) 0.0328(19) 0.050(2) -0.0139(16) 0.0083(16) -0.0142(15)
C16 0.0261(18) 0.042(2) 0.0371(19) -0.0110(15) -0.0005(14) -0.0101(15)
C17 0.0322(19) 0.0325(18) 0.0270(16) -0.0045(13) 0.0018(13) -0.0096(15)
C18 0.0194(15) 0.0214(15) 0.0206(14) -0.0007(11) -0.0016(11) -0.0095(12)
C19 0.0168(15) 0.0194(14) 0.0252(15) 0.0003(11) -0.0031(11) -0.0055(12)
C20 0.0239(16) 0.0296(17) 0.0172(14) 0.0021(12) -0.0039(11) -0.0095(13)
C21 0.0225(16) 0.0253(16) 0.0220(14) -0.0040(12) -0.0001(12) -0.0094(13)
C22 0.0220(16) 0.0206(15) 0.0273(15) 0.0019(12) -0.0034(12) -0.0067(12)
C23 0.0227(15) 0.0217(15) 0.0185(14) -0.0001(11) -0.0024(11) -0.0098(12)
C24 0.0300(18) 0.0267(17) 0.0255(16) -0.0037(13) 0.0013(13) -0.0102(14)
O25 0.0447(16) 0.0498(16) 0.0218(12) -0.0056(10) -0.0005(10) -0.0027(13)
O26 0.0315(13) 0.0303(12) 0.0273(11) -0.0076(9) 0.0030(9) -0.0048(10)
C27 0.041(2) 0.037(2) 0.0371(19) -0.0126(15) 0.0119(16) -0.0061(17)
C28 0.035(2) 0.056(3) 0.063(3) -0.020(2) 0.0094(19) -0.002(2)
O29 0.0268(12) 0.0249(11) 0.0187(10) 0.0018(8) -0.0060(8) -0.0092(9)
C30 0.0234(16) 0.0193(15) 0.0218(14) -0.0003(11) -0.0018(12) -0.0024(12)
C31 0.0269(16) 0.0226(15) 0.0197(14) 0.0018(11) -0.0023(12) -0.0054(13)
C32 0.0236(16) 0.0256(16) 0.0297(16) 0.0021(12) -0.0048(13) -0.0057(13)
C33 0.0307(18) 0.0242(16) 0.0294(16) 0.0053(13) 0.0017(13) -0.0085(14)
C34 0.0353(19) 0.0307(18) 0.0227(15) 0.0031(13) -0.0024(13) -0.0060(15)
C35 0.0323(18) 0.0234(16) 0.0211(15) -0.0016(12) -0.0038(13) -0.0053(13)
N36 0.0424(18) 0.0335(16) 0.0218(14) -0.0018(11) -0.0040(12) -0.0126(14)
O37 0.0510(17) 0.0383(14) 0.0275(12) 0.0000(10) -0.0158(11) -0.0071(12)
O38 0.074(2) 0.0454(16) 0.0276(13) -0.0003(11) -0.0080(12) -0.0329(15)
N39 0.0373(18) 0.0314(16) 0.0410(17) 0.0105(13) -0.0033(13) -0.0115(14)
O40 0.071(2) 0.0440(16) 0.0327(14) 0.0073(12) -0.0003(13) -0.0277(15)
O41 0.060(2) 0.078(2) 0.0616(19) 0.0346(17) -0.0245(16) -0.0460(18)
O42 0.0399(14) 0.0274(12) 0.0357(13) 0.0053(10) -0.0115(10) -0.0165(11)
C43 0.0326(19) 0.0232(16) 0.0343(17) -0.0006(13) -0.0070(14) -0.0138(14)
C44 0.0315(19) 0.0286(18) 0.045(2) -0.0054(15) -0.0112(15) -0.0036(15)
C45 0.035(2) 0.0334(19) 0.041(2) -0.0151(15) -0.0031(15) -0.0017(16)
C46 0.0315(19) 0.0331(18) 0.0296(17) -0.0072(13) -0.0062(14) -0.0076(15)
C47 0.0245(17) 0.0221(16) 0.0355(17) -0.0054(13) -0.0082(13) -0.0053(13)
C48 0.0282(18) 0.0226(16) 0.0344(17) -0.0034(13) -0.0066(13) -0.0107(14)
O49 0.0232(12) 0.0245(11) 0.0347(12) -0.0021(9) -0.0084(9) -0.0058(9)
C50 0.0234(16) 0.0253(16) 0.0221(15) -0.0027(12) -0.0042(12) -0.0036(13)
C51 0.0199(16) 0.0324(18) 0.0221(15) -0.0012(12) -0.0022(12) -0.0052(13)
C52 0.0278(17) 0.0286(17) 0.0201(15) -0.0009(12) -0.0023(12) -0.0007(14)
C53 0.0262(17) 0.0262(16) 0.0190(14) -0.0012(12) -0.0029(12) -0.0034(13)
C54 0.0221(15) 0.0254(16) 0.0177(14) 0.0002(11) -0.0018(11) -0.0058(12)
C55 0.0218(16) 0.0224(15) 0.0240(15) -0.0002(12) -0.0021(12) -0.0031(12)
N56 0.0215(14) 0.0350(16) 0.0284(14) -0.0002(12) -0.0015(11) -0.0076(12)
O57 0.0283(13) 0.0404(14) 0.0432(14) -0.0050(11) -0.0081(11) -0.0105(11)
O58 0.0220(14) 0.0662(19) 0.0580(17) -0.0240(14) 0.0054(12) -0.0032(13)
N59 0.0262(15) 0.0255(14) 0.0324(15) -0.0023(11) 0.0007(12) -0.0014(12)
O60 0.0358(14) 0.0299(13) 0.0456(14) -0.0096(11) -0.0118(11) -0.0040(11)
O61 0.0381(15) 0.0244(12) 0.0485(15) 0.0004(11) -0.0095(12) 0.0043(11)
O62 0.0231(11) 0.0214(11) 0.0286(11) 0.0014(8) -0.0063(9) -0.0052(9)
B63 0.029(2) 0.047(3) 0.038(2) 0.0036(18) -0.0066(17) -0.0085(19)
F64 0.0343(14) 0.081(2) 0.089(2) -0.0193(15) -0.0068(13) -0.0160(13)
F65 0.0601(17) 0.0693(17) 0.0562(15) 0.0173(13) -0.0178(12) -0.0295(14)
F66 0.0650(18) 0.0624(17) 0.0791(19) 0.0181(14) -0.0251(15) -0.0248(15)
F67 0.0560(18) 0.107(2) 0.0616(17) -0.0249(16) -0.0063(14) -0.0074(17)
O68 0.088(3) 0.0342(16) 0.0608(19) -0.0061(13) -0.0274(17) -0.0058(16)
C69 0.059(3) 0.040(2) 0.043(2) -0.0039(17) -0.0046(19) -0.013(2)
C70 0.056(3) 0.056(3) 0.089(4) -0.002(3) -0.018(3) -0.022(2)
C71 0.040(2) 0.037(2) 0.044(2) -0.0073(16) 0.0042(17) -0.0089(17)
C72 0.044(2) 0.041(2) 0.0338(19) 0.0020(15) -0.0033(16) -0.0095(17)
O73 0.0588(19) 0.0516(17) 0.0360(14) 0.0052(12) -0.0101(13) -0.0173(15)
C74 0.062(3) 0.056(3) 0.053(3) 0.001(2) -0.002(2) -0.027(2)
C75 0.043(2) 0.071(3) 0.039(2) 0.004(2) 0.0004(18) 0.005(2)

loop_
_atom_type_symbol
_atom_type_description
_atom_type_scat_dispersion_real
_atom_type_scat_dispersion_imag
_atom_type_scat_source
C C 0.0033 0.0016 'International Tables Vol C Tables 4.2.6.8 and 6.1.1.4'
H H 0.0000 0.0000 'International Tables Vol C Tables 4.2.6.8 and 6.1.1.4'
B B 0.0013 0.0007 'International Tables Vol C Tables 4.2.6.8 and 6.1.1.4'
F F 0.0171 0.0103 'International Tables Vol C Tables 4.2.6.8 and 6.1.1.4'
N N 0.0061 0.0033 'International Tables Vol C Tables 4.2.6.8 and 6.1.1.4'
O O 0.0106 0.0060 'International Tables Vol C Tables 4.2.6.8 and 6.1.1.4'
Pd Pd -0.9988 1.0072 'International Tables Vol C Tables 4.2.6.8 and 6.1.1.4'

loop_
_geom_angle_atom_site_label_1
_geom_angle_atom_site_label_2
_geom_angle_atom_site_label_3
_geom_angle
N10 Pd1 C18 91.12(11)
N10 Pd1 N2 178.07(10)
C18 Pd1 N2 90.78(11)
N10 Pd1 N7 92.94(11)
C18 Pd1 N7 174.36(11)
N2 Pd1 N7 85.14(10)
C4 N2 C3 107.9(3)
C4 N2 C5 108.3(2)
C3 N2 C5 108.3(2)
C4 N2 Pd1 114.2(2)
C3 N2 Pd1 111.11(19)
C5 N2 Pd1 106.82(19)
N2 C3 H3A 109.5
N2 C3 H3B 109.5
H3A C3 H3B 109.5
N2 C3 H3C 109.5
H3A C3 H3C 109.5
H3B C3 H3C 109.5
N2 C4 H4A 109.5
N2 C4 H4B 109.5
H4A C4 H4B 109.5
N2 C4 H4C 109.5
H4A C4 H4C 109.5
H4B C4 H4C 109.5
C6 C5 N2 110.1(3)
C6 C5 H5A 109.6
N2 C5 H5A 109.6
C6 C5 H5B 109.6
N2 C5 H5B 109.6
H5A C5 H5B 108.2
C5 C6 N7 109.7(3)
C5 C6 H6A 109.7
N7 C6 H6A 109.7
C5 C6 H6B 109.7
N7 C6 H6B 109.7
H6A C6 H6B 108.2
C8 N7 C9 109.2(3)
C8 N7 C6 111.2(3)
C9 N7 C6 108.6(3)
C8 N7 Pd1 111.4(2)
C9 N7 Pd1 113.3(2)
C6 N7 Pd1 103.00(19)
N7 C8 H8A 109.5
N7 C8 H8B 109.5
H8A C8 H8B 109.5
N7 C8 H8C 109.5
H8A C8 H8C 109.5
H8B C8 H8C 109.5
N7 C9 H9A 109.5
N7 C9 H9B 109.5
H9A C9 H9B 109.5
N7 C9 H9C 109.5
H9A C9 H9C 109.5
H9B C9 H9C 109.5
C11 N10 Pd1 177.9(3)
N10 C11 C12 175.8(3)
C13 C12 C17 120.6(3)
C13 C12 C11 120.3(3)
C17 C12 C11 118.9(3)
C14 C13 C12 118.8(3)
C14 C13 H13 120.6
C12 C13 H13 120.6
C15 C14 C13 120.2(3)
C15 C14 H14 119.9
C13 C14 H14 119.9
C14 C15 C16 120.9(3)
C14 C15 H15 119.5
C16 C15 H15 119.5
C17 C16 C15 119.9(3)
C17 C16 H16 120.0
C15 C16 H16 120.0
C16 C17 C12 119.4(3)
C16 C17 H17 120.3
C12 C17 H17 120.3
C23 C18 C19 113.7(3)
C23 C18 Pd1 126.4(2)
C19 C18 Pd1 119.6(2)
C20 C19 C18 124.4(3)
C20 C19 O62 118.8(3)
C18 C19 O62 116.7(3)
C19 C20 C21 118.7(3)
C19 C20 H20 120.7
C21 C20 H20 120.7
C20 C21 C22 119.9(3)
C20 C21 C24 118.0(3)
C22 C21 C24 122.0(3)
C23 C22 C21 117.7(3)
C23 C22 H22 121.2
C21 C22 H22 121.2
C22 C23 C18 125.3(3)
C22 C23 O29 117.3(3)
C18 C23 O29 117.4(3)
O25 C24 O26 123.9(3)
O25 C24 C21 123.3(3)
O26 C24 C21 112.8(3)
C24 O26 C27 114.6(3)
O26 C27 C28 107.3(3)
O26 C27 H27A 110.2
C28 C27 H27A 110.2
O26 C27 H27B 110.2
C28 C27 H27B 110.2
H27A C27 H27B 108.5
C27 C28 H28A 109.5
C27 C28 H28B 109.5
H28A C28 H28B 109.5
C27 C28 H28C 109.5
H28A C28 H28C 109.5
H28B C28 H28C 109.5
C30 O29 C23 115.3(2)
O29 C30 C31 122.8(3)
O29 C30 C35 118.8(3)
C31 C30 C35 118.2(3)
C30 C31 C32 122.2(3)
C30 C31 H31 118.9
C32 C31 H31 118.9
O42 C32 C31 122.0(3)
O42 C32 C33 119.9(3)
C31 C32 C33 118.1(3)
C34 C33 C32 119.9(3)
C34 C33 N39 117.0(3)
C32 C33 N39 123.0(3)
C33 C34 C35 121.2(3)
C33 C34 H34 119.4
C35 C34 H34 119.4
C34 C35 C30 120.4(3)
C34 C35 N36 117.4(3)
C30 C35 N36 122.2(3)
O37 N36 O38 123.6(3)
O37 N36 C35 118.1(3)
O38 N36 C35 118.3(3)
O41 N39 O40 124.0(3)
O41 N39 C33 119.1(3)
O40 N39 C33 116.9(3)
C32 O42 C43 117.3(2)
C44 C43 C48 121.9(3)
C44 C43 O42 120.7(3)
C48 C43 O42 117.4(3)
C43 C44 C45 119.0(3)
C43 C44 H44 120.5
C45 C44 H44 120.5
C44 C45 C46 120.8(3)
C44 C45 H45 119.6
C46 C45 H45 119.6
C47 C46 C45 117.9(3)
C47 C46 H46 121.1
C45 C46 H46 121.1
C48 C47 C46 123.0(3)
C48 C47 O49 117.9(3)
C46 C47 O49 119.0(3)
C47 C48 C43 117.3(3)
C47 C48 H48 121.3
C43 C48 H48 121.3
C50 O49 C47 115.9(2)
O49 C50 C55 122.5(3)
O49 C50 C51 118.9(3)
C55 C50 C51 118.6(3)
C52 C51 C50 120.5(3)
C52 C51 N56 118.0(3)
C50 C51 N56 121.5(3)
C51 C52 C53 120.6(3)
C51 C52 H52 119.7
C53 C52 H52 119.7
C52 C53 C54 120.2(3)
C52 C53 N59 118.2(3)
C54 C53 N59 121.6(3)
O62 C54 C55 122.9(3)
O62 C54 C53 118.8(3)
C55 C54 C53 118.2(3)
C50 C55 C54 121.7(3)
C50 C55 H55 119.1
C54 C55 H55 119.1
O57 N56 O58 123.9(3)
O57 N56 C51 118.8(3)
O58 N56 C51 117.2(3)
O60 N59 O61 124.0(3)
O60 N59 C53 118.8(3)
O61 N59 C53 117.1(3)
C54 O62 C19 116.3(2)
F67 B63 F66 111.3(4)
F67 B63 F64 108.0(3)
F66 B63 F64 109.6(4)
F67 B63 F65 111.2(4)
F66 B63 F65 107.3(3)
F64 B63 F65 109.4(3)
O68 C69 C70 122.4(4)
O68 C69 C71 122.0(4)
C70 C69 C71 115.5(4)
C69 C70 H70A 109.5
C69 C70 H70B 109.5
H70A C70 H70B 109.5
C69 C70 H70C 109.5
H70A C70 H70C 109.5
H70B C70 H70C 109.5
C69 C71 C72 115.3(3)
C69 C71 H71A 108.4
C72 C71 H71A 108.4
C69 C71 H71B 108.4
C72 C71 H71B 108.4
H71A C71 H71B 107.5
O73 C72 C75 111.2(3)
O73 C72 C71 111.2(3)
C75 C72 C71 110.9(3)
O73 C72 C74 105.0(3)
C75 C72 C74 109.5(4)
C71 C72 C74 108.9(3)
C72 O73 H73 108.0
C72 C74 H74A 109.5
C72 C74 H74B 109.5
H74A C74 H74B 109.5
C72 C74 H74C 109.5
H74A C74 H74C 109.5
H74B C74 H74C 109.5
C72 C75 H75A 109.5
C72 C75 H75B 109.5
H75A C75 H75B 109.5
C72 C75 H75C 109.5
H75A C75 H75C 109.5
H75B C75 H75C 109.5

loop_
_geom_bond_atom_site_label_1
_geom_bond_atom_site_label_2
_geom_bond_distance
Pd1 N10 1.986(3)
Pd1 C18 2.011(3)
Pd1 N2 2.080(3)
Pd1 N7 2.121(3)
N2 C4 1.487(4)
N2 C3 1.491(4)
N2 C5 1.501(4)
C3 H3A 0.9800
C3 H3B 0.9800
C3 H3C 0.9800
C4 H4A 0.9800
C4 H4B 0.9800
C4 H4C 0.9800
C5 C6 1.487(5)
C5 H5A 0.9900
C5 H5B 0.9900
C6 N7 1.495(4)
C6 H6A 0.9900
C6 H6B 0.9900
N7 C8 1.476(5)
N7 C9 1.477(5)
C8 H8A 0.9800
C8 H8B 0.9800
C8 H8C 0.9800
C9 H9A 0.9800
C9 H9B 0.9800
C9 H9C 0.9800
N10 C11 1.139(4)
C11 C12 1.433(5)
C12 C13 1.396(5)
C12 C17 1.407(5)
C13 C14 1.390(5)
C13 H13 0.9500
C14 C15 1.380(5)
C14 H14 0.9500
C15 C16 1.387(5)
C15 H15 0.9500
C16 C17 1.374(5)
C16 H16 0.9500
C17 H17 0.9500
C18 C23 1.383(4)
C18 C19 1.398(4)
C19 C20 1.375(4)
C19 O62 1.419(4)
C20 C21 1.391(4)
C20 H20 0.9500
C21 C22 1.402(4)
C21 C24 1.486(4)
C22 C23 1.381(4)
C22 H22 0.9500
C23 O29 1.424(3)
C24 O25 1.206(4)
C24 O26 1.326(4)
O26 C27 1.454(4)
C27 C28 1.487(6)
C27 H27A 0.9900
C27 H27B 0.9900
C28 H28A 0.9800
C28 H28B 0.9800
C28 H28C 0.9800
O29 C30 1.357(4)
C30 C31 1.384(4)
C30 C35 1.408(4)
C31 C32 1.391(4)
C31 H31 0.9500
C32 O42 1.351(4)
C32 C33 1.417(4)
C33 C34 1.374(5)
C33 N39 1.463(4)
C34 C35 1.373(5)
C34 H34 0.9500
C35 N36 1.461(4)
N36 O37 1.221(4)
N36 O38 1.231(4)
N39 O41 1.199(4)
N39 O40 1.239(4)
O42 C43 1.408(4)
C43 C44 1.376(5)
C43 C48 1.391(5)
C44 C45 1.391(5)
C44 H44 0.9500
C45 C46 1.393(5)
C45 H45 0.9500
C46 C47 1.382(5)
C46 H46 0.9500
C47 C48 1.377(5)
C47 O49 1.418(4)
C48 H48 0.9500
O49 C50 1.355(4)
C50 C55 1.391(4)
C50 C51 1.405(4)
C51 C52 1.374(5)
C51 N56 1.467(4)
C52 C53 1.388(5)
C52 H52 0.9500
C53 C54 1.409(4)
C53 N59 1.458(4)
C54 O62 1.348(4)
C54 C55 1.396(4)
C55 H55 0.9500
N56 O57 1.219(4)
N56 O58 1.226(4)
N59 O60 1.219(4)
N59 O61 1.233(4)
B63 F67 1.363(5)
B63 F66 1.372(5)
B63 F64 1.390(5)
B63 F65 1.398(5)
O68 C69 1.224(5)
C69 C70 1.501(6)
C69 C71 1.513(5)
C70 H70A 0.9800
C70 H70B 0.9800
C70 H70C 0.9800
C71 C72 1.519(6)
C71 H71A 0.9900
C71 H71B 0.9900
C72 O73 1.435(4)
C72 C75 1.515(6)
C72 C74 1.536(6)
O73 H73 0.9632
C74 H74A 0.9800
C74 H74B 0.9800
C74 H74C 0.9800
C75 H75A 0.9800
C75 H75B 0.9800
C75 H75C 0.9800

loop_
_geom_hbond_atom_site_label_D
_geom_hbond_atom_site_label_H
_geom_hbond_atom_site_label_A
_geom_hbond_distance_DH
_geom_hbond_distance_HA
_geom_hbond_distance_DA
_geom_hbond_angle_DHA
O73 H73 O68 0.96 2.11 2.839(4) 131
